data_6000125
loop_
_publ_author_name
'Zhukov, S. G.'
'Babaev, E. V.'
'Chernyshev, V. V.'
'Rybakov, V. B.'
'Sonneveld, E. J.'
'Schenk, H.'

_publ_section_title
;
 Crystal structure determination of 2-oxo-3-benzoyloxazolo[3,Z-a]pyridine
 from X-ray powder data
;
_journal_coden_ASTM ZEKRDZ
_journal_issue 5
_journal_name_full 'Zeitschrift f\"ur Kristallographie'
_journal_page_first 306
_journal_page_last 308
_journal_paper_doi 10.1524/zkri.2000.215.5.306
_journal_volume 215
_journal_year 2000
_chemical_formula_sum 'C14 H9 N O3'
_space_group_name_H-M_alt 'P n a 21'
_cell_angle_alpha 90.000
_cell_angle_beta 90.000
_cell_angle_gamma 90.000
_cell_length_a 7.9400
_cell_length_b 24.5620
_cell_length_c 5.4020
_cell_volume 1053.51
_cod_database_code 6000125

loop_
_atom_site_label
_atom_site_fract_x
_atom_site_fract_y
_atom_site_fract_z
? ? ? ?
